data_2011684
loop_
_publ_author_name
'Panda, Atulya K.'
'Parthasarathy, M. R.'
'Errington, William'

_publ_section_title
;
 3-(1-Chlorovinyl)-2,4,6-trimethoxybenzaldehyde
;
_journal_issue 1
_journal_name_full 'Acta Crystallographica Section C'
_journal_page_first 102
_journal_page_last 103
_journal_paper_doi 10.1107/S0108270100014700
_journal_volume 57
_journal_year 2001
_chemical_formula_moiety 'C12 H13 Cl O4'
_chemical_formula_sum 'C12 H13 Cl O4'
_chemical_formula_weight 256.67
_chemical_name_systematic
;
 2,4,6-Trimethoxy-3-(1-chlorovinyl)benzaldehyde
;
_space_group_IT_number 2
_symmetry_cell_setting triclinic
_symmetry_space_group_name_Hall '-P 1'
_symmetry_space_group_name_H-M 'P -1'
_audit_creation_method SHELXL-97
_cell_angle_alpha 88.427(4)
_cell_angle_beta 86.171(4)
_cell_angle_gamma 67.868(3)
_cell_formula_units_Z 2
_cell_length_a 8.0516(12)
_cell_length_b 8.1214(12)
_cell_length_c 9.9064(15)
_cell_measurement_reflns_used 2942
_cell_measurement_temperature 180(2)
_cell_measurement_theta_max 28.46
_cell_measurement_theta_min 2.06
_cell_volume 598.71(16)
_computing_cell_refinement 'SAINT (Siemens, 1994)'
_computing_data_collection 'SMART (Siemens, 1994)'
_computing_data_reduction SAINT
_computing_molecular_graphics SHELXTL/PC
_computing_publication_material SHELXTL/PC
_computing_structure_refinement 'SHELXL-97 (Sheldrick, 1997)'
_computing_structure_solution 'SHELXTL/PC (Sheldrick, 1994)'
_diffrn_ambient_temperature 180(2)
_diffrn_detector_area_resol_mean 8.192
_diffrn_measured_fraction_theta_full .945
_diffrn_measured_fraction_theta_max .945
_diffrn_measurement_device_type 'Siemens SMART CCD area-detector diffractometer'
_diffrn_measurement_method '\w scans'
_diffrn_radiation_monochromator graphite
_diffrn_radiation_source 'normal-focus sealed tube'
_diffrn_radiation_type MoK\a
_diffrn_radiation_wavelength .71073
_diffrn_reflns_av_R_equivalents .0291
_diffrn_reflns_av_sigmaI/netI .0230
_diffrn_reflns_limit_h_max 10
_diffrn_reflns_limit_h_min -7
_diffrn_reflns_limit_k_max 10
_diffrn_reflns_limit_k_min -9
_diffrn_reflns_limit_l_max 11
_diffrn_reflns_limit_l_min -12
_diffrn_reflns_number 3564
_diffrn_reflns_theta_full 27.00
_diffrn_reflns_theta_max 27.00
_diffrn_reflns_theta_min 2.06
_diffrn_standards_decay_% 0
_exptl_absorpt_coefficient_mu .319
_exptl_absorpt_correction_T_max .9217
_exptl_absorpt_correction_T_min .8620
_exptl_absorpt_correction_type multi-scan
_exptl_absorpt_process_details '(SADABS; Sheldrick, 1996)'
_exptl_crystal_colour colourless
_exptl_crystal_density_diffrn 1.424
_exptl_crystal_density_method 'not measured'
_exptl_crystal_description block
_exptl_crystal_F_000 268
_exptl_crystal_size_max .48
_exptl_crystal_size_mid .28
_exptl_crystal_size_min .26
_refine_diff_density_max .473
_refine_diff_density_min -.705
_refine_ls_extinction_method none
_refine_ls_goodness_of_fit_ref 1.102
_refine_ls_hydrogen_treatment constr
_refine_ls_matrix_type full
_refine_ls_number_parameters 157
_refine_ls_number_reflns 2478
_refine_ls_number_restraints 0
_refine_ls_restrained_S_all 1.102
_refine_ls_R_factor_all .0508
_refine_ls_R_factor_gt .0464
_refine_ls_shift/su_max <0.001
_refine_ls_shift/su_mean .000
_refine_ls_structure_factor_coef Fsqd
_refine_ls_weighting_details 'calc w = 1/[\s^2^(Fo^2^)+(0.0703P)^2^+0.3956P] where P=(Fo^2^+2Fc^2^)/3'
_refine_ls_weighting_scheme calc
_refine_ls_wR_factor_ref .1369
_reflns_number_gt 2267
_reflns_number_total 2478
_reflns_threshold_expression I>2\s(I)
_cod_data_source_file bm1428.cif
_cod_data_source_block II
_cod_original_cell_volume 598.71(15)
_cod_original_sg_symbol_H-M P-1
_cod_database_code 2011684

loop_
_symmetry_equiv_pos_as_xyz
'x, y, z'
'-x, -y, -z'

loop_
_atom_site_label
_atom_site_fract_x
_atom_site_fract_y
_atom_site_fract_z
_atom_site_U_iso_or_equiv
_atom_site_adp_type
_atom_site_calc_flag
_atom_site_refinement_flags
_atom_site_occupancy
_atom_site_disorder_assembly
_atom_site_disorder_group
_atom_site_type_symbol
Cl1 .76210(8) .27513(8) .51505(5) .0492(2) Uani d . 1 . . Cl
O1 .6511(2) .8345(2) .08684(17) .0396(4) Uani d . 1 . . O
O2 .77673(17) .53509(17) .25824(13) .0269(3) Uani d . 1 . . O
O3 .41735(19) .19645(18) .30810(15) .0324(3) Uani d . 1 . . O
O4 .20520(18) .75418(18) .06670(15) .0321(3) Uani d . 1 . . O
C1 .4888(2) .6497(2) .15621(17) .0229(4) Uani d . 1 . . C
C2 .6178(2) .5200(2) .23225(17) .0220(4) Uani d . 1 . . C
C3 .5946(2) .3666(2) .27865(17) .0239(4) Uani d . 1 . . C
C4 .4331(2) .3459(2) .25599(18) .0246(4) Uani d . 1 . . C
C5 .2988(2) .4743(2) .18613(18) .0254(4) Uani d . 1 . . C
H5A .1893 .4601 .1726 .030 Uiso calc R 1 . . H
C6 .3283(2) .6238(2) .13654(17) .0236(4) Uani d . 1 . . C
C7 .5202(2) .7967(2) .08371(19) .0269(4) Uani d . 1 . . C
H7A .4279 .8694 .0288 .032 Uiso calc R 1 . . H
C8 .7585(3) .6687(3) .3571(2) .0370(5) Uani d . 1 . . C
H8A .8779 .6605 .3800 .056 Uiso calc R 1 . . H
H8B .6921 .6498 .4387 .056 Uiso calc R 1 . . H
H8C .6930 .7868 .3197 .056 Uiso calc R 1 . . H
C9 .7383(2) .2269(2) .34914(19) .0277(4) Uani d . 1 . . C
C10 .8520(3) .0699(2) .2923(2) .0324(4) Uani d . 1 . . C
H10A .8417 .0442 .2010 .039 Uiso calc R 1 . . H
H10B .9413 -.0135 .3442 .039 Uiso calc R 1 . . H
C11 .2550(3) .1670(3) .2897(2) .0393(5) Uani d . 1 . . C
H11D .2612 .0562 .3350 .059 Uiso calc R 1 . . H
H11A .2415 .1584 .1929 .059 Uiso calc R 1 . . H
H11B .1518 .2663 .3288 .059 Uiso calc R 1 . . H
C12 .0484(3) .7278(3) .0311(2) .0350(4) Uani d . 1 . . C
H12A -.0256 .8298 -.0216 .053 Uiso calc R 1 . . H
H12B -.0206 .7158 .1135 .053 Uiso calc R 1 . . H
H12C .0837 .6194 -.0231 .053 Uiso calc R 1 . . H

loop_
_atom_site_aniso_label
_atom_site_aniso_U_11
_atom_site_aniso_U_22
_atom_site_aniso_U_33
_atom_site_aniso_U_12
_atom_site_aniso_U_13
_atom_site_aniso_U_23
Cl1 .0526(4) .0513(4) .0322(3) -.0050(3) -.0133(2) .0038(2)
O1 .0309(7) .0372(8) .0559(10) -.0186(6) -.0097(6) .0174(7)
O2 .0228(6) .0288(7) .0315(7) -.0121(5) -.0054(5) .0015(5)
O3 .0332(7) .0298(7) .0407(8) -.0192(6) -.0069(6) .0085(6)
O4 .0248(7) .0329(7) .0403(8) -.0118(6) -.0119(5) .0094(6)
C1 .0226(8) .0230(8) .0237(8) -.0093(7) -.0017(6) .0005(6)
C2 .0204(8) .0241(8) .0227(8) -.0096(7) -.0008(6) -.0013(6)
C3 .0246(9) .0235(8) .0234(8) -.0089(7) -.0018(6) .0003(6)
C4 .0279(9) .0242(8) .0236(8) -.0122(7) -.0001(7) .0001(6)
C5 .0223(8) .0300(9) .0267(9) -.0131(7) -.0023(6) -.0011(7)
C6 .0224(8) .0257(8) .0226(8) -.0087(7) -.0029(6) -.0005(6)
C7 .0249(9) .0241(8) .0314(9) -.0090(7) -.0038(7) .0043(7)
C8 .0421(11) .0442(12) .0347(10) -.0265(10) -.0080(9) -.0029(9)
C9 .0269(9) .0285(9) .0305(9) -.0135(8) -.0053(7) .0065(7)
C10 .0402(11) .0176(8) .0382(10) -.0075(7) -.0161(8) .0032(7)
C11 .0386(11) .0415(11) .0495(12) -.0279(10) -.0090(9) .0086(9)
C12 .0245(9) .0436(11) .0382(11) -.0132(8) -.0106(8) .0054(9)

loop_
_atom_type_symbol
_atom_type_description
_atom_type_scat_dispersion_real
_atom_type_scat_dispersion_imag
_atom_type_scat_source
C C .0033 .0016 'International Tables Vol C Tables 4.2.6.8 and 6.1.1.4'
H H .0000 .0000 'International Tables Vol C Tables 4.2.6.8 and 6.1.1.4'
O O .0106 .0060 'International Tables Vol C Tables 4.2.6.8 and 6.1.1.4'
Cl Cl .1484 .1585 'International Tables Vol C Tables 4.2.6.8 and 6.1.1.4'

loop_
_geom_angle_atom_site_label_1
_geom_angle_atom_site_label_2
_geom_angle_atom_site_label_3
_geom_angle
C2 O2 C8 114.04(14)
C4 O3 C11 118.57(15)
C6 O4 C12 118.37(15)
C2 C1 C6 117.30(15)
C2 C1 C7 124.03(15)
C6 C1 C7 118.26(15)
O2 C2 C3 116.62(15)
O2 C2 C1 121.48(15)
C3 C2 C1 121.83(16)
C2 C3 C4 118.75(16)
C2 C3 C9 120.49(16)
C4 C3 C9 120.75(15)
O3 C4 C5 123.29(16)
O3 C4 C3 115.46(16)
C5 C4 C3 121.24(16)
C6 C5 C4 118.80(16)
O4 C6 C5 122.52(16)
O4 C6 C1 115.53(15)
C5 C6 C1 121.95(16)
O1 C7 C1 126.65(17)
C10 C9 C3 124.89(17)
C10 C9 Cl1 119.62(15)
C3 C9 Cl1 115.47(14)

loop_
_geom_bond_atom_site_label_1
_geom_bond_atom_site_label_2
_geom_bond_site_symmetry_2
_geom_bond_distance
_geom_bond_publ_flag
Cl1 C9 . 1.739(2) ?
O1 C7 . 1.206(2) ?
O2 C2 . 1.372(2) ?
O2 C8 . 1.441(2) ?
O3 C4 . 1.352(2) ?
O3 C11 . 1.438(2) ?
O4 C6 . 1.358(2) ?
O4 C12 . 1.426(2) ?
C1 C2 . 1.412(2) ?
C1 C6 . 1.412(2) ?
C1 C7 . 1.470(2) ?
C2 C3 . 1.390(2) ?
C3 C4 . 1.406(2) ?
C3 C9 . 1.479(2) ?
C4 C5 . 1.395(3) ?
C5 C6 . 1.392(3) ?
C9 C10 . 1.369(3) ?

loop_
_geom_hbond_atom_site_label_D
_geom_hbond_atom_site_label_H
_geom_hbond_atom_site_label_A
_geom_hbond_site_symmetry_A
_geom_hbond_distance_DH
_geom_hbond_distance_HA
_geom_hbond_distance_DA
_geom_hbond_angle_DHA
C12 H12B O1 1_455 .98 2.48 2.998(3) 112.8

loop_
_geom_torsion_atom_site_label_1
_geom_torsion_atom_site_label_2
_geom_torsion_atom_site_label_3
_geom_torsion_atom_site_label_4
_geom_torsion
_geom_torsion_publ_flag
C8 O2 C2 C3 -109.77(18) ?
C8 O2 C2 C1 73.4(2) y
C6 C1 C2 O2 -179.08(15) ?
C7 C1 C2 O2 8.4(3) ?
C6 C1 C2 C3 4.2(2) ?
C7 C1 C2 C3 -168.25(16) ?
O2 C2 C3 C4 179.21(15) ?
C1 C2 C3 C4 -3.9(3) ?
O2 C2 C3 C9 -1.5(2) ?
C1 C2 C3 C9 175.37(16) ?
C11 O3 C4 C5 .6(3) y
C11 O3 C4 C3 179.54(17) ?
C2 C3 C4 O3 -177.75(15) ?
C9 C3 C4 O3 2.9(2) ?
C2 C3 C4 C5 1.2(3) ?
C9 C3 C4 C5 -178.08(16) ?
O3 C4 C5 C6 179.93(16) ?
C3 C4 C5 C6 1.0(3) ?
C12 O4 C6 C5 -6.6(3) y
C12 O4 C6 C1 173.58(16) ?
C4 C5 C6 O4 179.52(16) ?
C4 C5 C6 C1 -.7(3) ?
C2 C1 C6 O4 177.95(15) ?
C7 C1 C6 O4 -9.1(2) ?
C2 C1 C6 C5 -1.9(3) ?
C7 C1 C6 C5 171.06(16) ?
C2 C1 C7 O1 -5.8(3) y
C6 C1 C7 O1 -178.24(19) ?
C2 C3 C9 C10 -103.1(2) ?
C4 C3 C9 C10 76.1(2) ?
C2 C3 C9 Cl1 75.24(19) y
C4 C3 C9 Cl1 -105.46(17) ?

loop_
_cod_related_entry_id
_cod_related_entry_database
_cod_related_entry_code
1 ChemSpider 21107287
